data_1568414
loop_
_publ_author_name
'Muller, Cyprien'
'Hork\'y, Filip'
'Vayer, Marie'
'Golushko, Andrei'
'Leb&#x0153;uf, David'
'Moran, Joseph'

_publ_section_title
;
 Synthesis of functionalised isochromans: epoxides as aldehyde surrogates
 in hexafluoroisopropanol
;
_journal_issue 11
_journal_name_full 'Chemical Science'
_journal_page_first 2983
_journal_page_last 2989
_journal_paper_doi 10.1039/D2SC06692K
_journal_volume 14
_journal_year 2023
_chemical_formula_moiety 'C16 H15 N O3'
_chemical_formula_sum 'C16 H15 N O3'
_chemical_formula_weight 269.29
_space_group_crystal_system monoclinic
_space_group_IT_number 7
_space_group_name_Hall 'P -2yc'
_space_group_name_H-M_alt 'P 1 c 1'
_atom_sites_solution_hydrogens geom
_atom_sites_solution_primary direct
_atom_sites_solution_secondary difmap
_audit_block_doi 10.5517/ccdc.csd.cc2f5f24
_audit_creation_method SHELXL-2014/7
_audit_update_record
;
2023-02-02 deposited with the CCDC.	2023-02-15 downloaded from the CCDC.
;
_cell_angle_alpha 90
_cell_angle_beta 117.053(2)
_cell_angle_gamma 90
_cell_formula_units_Z 2
_cell_length_a 7.9798(4)
_cell_length_b 10.8805(5)
_cell_length_c 8.4210(4)
_cell_measurement_reflns_used 9892
_cell_measurement_temperature 120(2)
_cell_measurement_theta_max 32.01
_cell_measurement_theta_min 3.30
_cell_volume 651.15(6)
_computing_cell_refinement 'Bruker SAINT'
_computing_data_collection 'Bruker APEX3'
_computing_data_reduction 'Bruker SAINT'
_computing_molecular_graphics 'Bruker SHELXTL'
_computing_publication_material 'Bruker SHELXTL'
_computing_structure_refinement 'SHELXL-2014/7 (Sheldrick, 2014)'
_computing_structure_solution 'SHELXT 2014/5 (Sheldrick, 2014)'
_diffrn_ambient_temperature 120(2)
_diffrn_measured_fraction_theta_full 0.996
_diffrn_measured_fraction_theta_max 0.998
_diffrn_measurement_device_type 'Bruker PHOTON-III CPAD'
_diffrn_measurement_method '\f and \w shuterless scans'
_diffrn_radiation_type MoK\a
_diffrn_radiation_wavelength 0.71073
_diffrn_reflns_av_R_equivalents 0.0231
_diffrn_reflns_av_unetI/netI 0.0199
_diffrn_reflns_Laue_measured_fraction_full 0.996
_diffrn_reflns_Laue_measured_fraction_max 0.998
_diffrn_reflns_limit_h_max 11
_diffrn_reflns_limit_h_min -11
_diffrn_reflns_limit_k_max 15
_diffrn_reflns_limit_k_min -16
_diffrn_reflns_limit_l_max 12
_diffrn_reflns_limit_l_min -12
_diffrn_reflns_number 21584
_diffrn_reflns_point_group_measured_fraction_full 0.994
_diffrn_reflns_point_group_measured_fraction_max 0.995
_diffrn_reflns_theta_full 25.242
_diffrn_reflns_theta_max 32.024
_diffrn_reflns_theta_min 2.866
_diffrn_source 'Mo-ImuS 3.0 microfocus tube'
_exptl_absorpt_coefficient_mu 0.095
_exptl_absorpt_correction_T_max 0.7463
_exptl_absorpt_correction_T_min 0.7128
_exptl_absorpt_correction_type multi-scan
_exptl_absorpt_process_details sadabs
_exptl_crystal_colour yellow
_exptl_crystal_density_diffrn 1.373
_exptl_crystal_description prism
_exptl_crystal_F_000 284
_exptl_crystal_size_max 0.400
_exptl_crystal_size_mid 0.280
_exptl_crystal_size_min 0.160
_refine_diff_density_max 0.291
_refine_diff_density_min -0.176
_refine_diff_density_rms 0.038
_refine_ls_abs_structure_details
;
 Flack x determined using 2080 quotients [(I+)-(I-)]/[(I+)+(I-)]
 (Parsons, Flack and Wagner, Acta Cryst. B69 (2013) 249-259).
;
_refine_ls_abs_structure_Flack -0.18(18)
_refine_ls_extinction_method none
_refine_ls_goodness_of_fit_ref 1.063
_refine_ls_hydrogen_treatment constr
_refine_ls_matrix_type full
_refine_ls_number_parameters 181
_refine_ls_number_reflns 4510
_refine_ls_number_restraints 2
_refine_ls_restrained_S_all 1.063
_refine_ls_R_factor_all 0.0317
_refine_ls_R_factor_gt 0.0306
_refine_ls_shift/su_max 0.000
_refine_ls_shift/su_mean 0.000
_refine_ls_structure_factor_coef Fsqd
_refine_ls_weighting_details 'w=1/[\s^2^(Fo^2^)+(0.0519P)^2^+0.0460P] where P=(Fo^2^+2Fc^2^)/3'
_refine_ls_weighting_scheme calc
_refine_ls_wR_factor_gt 0.0803
_refine_ls_wR_factor_ref 0.0819
_reflns_Friedel_coverage 0.988
_reflns_Friedel_fraction_full 0.991
_reflns_Friedel_fraction_max 0.992
_reflns_number_gt 4384
_reflns_number_total 4510
_reflns_threshold_expression 'I > 2\s(I)'
_cod_data_source_file d2sc06692k2.cif
_cod_data_source_block jmcm220204
_cod_depositor_comments 'Adding full bibliography for 1568413--1568416.cif.'
_cod_original_cell_volume 651.15(5)
_cod_original_sg_symbol_H-M 'P c'
_cod_database_code 1568414
_shelx_shelxl_version_number 2014/7
_shelx_space_group_comment
;
The symmetry employed for this shelxl refinement is uniquely defined
by the following loop, which should always be used as a source of
symmetry information in preference to the above space-group names.
They are only intended as comments.
;
_shelx_estimated_absorpt_t_min 0.963
_shelx_estimated_absorpt_t_max 0.985

loop_
_space_group_symop_operation_xyz
'x, y, z'
'x, -y, z+1/2'

loop_
_atom_site_label
_atom_site_type_symbol
_atom_site_fract_x
_atom_site_fract_y
_atom_site_fract_z
_atom_site_U_iso_or_equiv
_atom_site_adp_type
_atom_site_occupancy
_atom_site_site_symmetry_order
_atom_site_calc_flag
_atom_site_refinement_flags_posn
_atom_site_refinement_flags_adp
_atom_site_refinement_flags_occupancy
_atom_site_disorder_assembly
_atom_site_disorder_group
C1 C 0.04525(16) 0.88049(11) 0.28327(16) 0.0171(2) Uani 1 1 d . . . . .
C2 C 0.07027(17) 0.78860(12) 0.40551(17) 0.0196(2) Uani 1 1 d . . . . .
H2 H -0.0342 0.7441 0.4011 0.024 Uiso 1 1 calc R U . . .
C3 C 0.25215(18) 0.76289(12) 0.53514(17) 0.0191(2) Uani 1 1 d . . . . .
H3 H 0.2720 0.7002 0.6204 0.023 Uiso 1 1 calc R U . . .
C4 C 0.40574(16) 0.82793(11) 0.54169(15) 0.0159(2) Uani 1 1 d . . . . .
C5 C 0.37443(17) 0.92175(12) 0.41728(18) 0.0202(2) Uani 1 1 d . . . . .
H5 H 0.4781 0.9676 0.4224 0.024 Uiso 1 1 calc R U . . .
C6 C 0.19376(17) 0.94874(12) 0.28644(18) 0.0204(2) Uani 1 1 d . . . . .
H6 H 0.1726 1.0120 0.2017 0.024 Uiso 1 1 calc R U . . .
C7 C 0.60371(16) 0.79515(11) 0.67613(16) 0.0171(2) Uani 1 1 d . . . . .
H7A H 0.5999 0.7451 0.7726 0.021 Uiso 1 1 calc R U . . .
H7B H 0.6750 0.8712 0.7300 0.021 Uiso 1 1 calc R U . . .
C8 C 0.70376(15) 0.72300(10) 0.58783(15) 0.0149(2) Uani 1 1 d . . . . .
H8 H 0.7077 0.7751 0.4918 0.018 Uiso 1 1 calc R U . . .
C9 C 0.90433(15) 0.68525(11) 0.71608(15) 0.0149(2) Uani 1 1 d . . . . .
C10 C 1.02618(17) 0.76593(12) 0.84778(16) 0.0187(2) Uani 1 1 d . . . . .
H10 H 0.9834 0.8457 0.8575 0.022 Uiso 1 1 calc R U . . .
C11 C 1.20942(18) 0.73067(14) 0.96467(18) 0.0228(3) Uani 1 1 d . . . . .
H11 H 1.2904 0.7860 1.0538 0.027 Uiso 1 1 calc R U . . .
C12 C 1.27349(19) 0.61416(14) 0.95045(18) 0.0236(3) Uani 1 1 d . . . . .
H12 H 1.3976 0.5893 1.0309 0.028 Uiso 1 1 calc R U . . .
C13 C 1.15512(18) 0.53434(12) 0.81816(17) 0.0211(2) Uani 1 1 d . . . . .
H13 H 1.2000 0.4555 0.8074 0.025 Uiso 1 1 calc R U . . .
C14 C 0.97010(17) 0.56857(11) 0.70007(15) 0.0165(2) Uani 1 1 d . . . . .
C15 C 0.84384(19) 0.47913(12) 0.55939(17) 0.0201(2) Uani 1 1 d . . . . .
H15A H 0.8051 0.4128 0.6163 0.024 Uiso 1 1 calc R U . . .
H15B H 0.9140 0.4412 0.5006 0.024 Uiso 1 1 calc R U . . .
C16 C 0.67044(18) 0.54362(12) 0.42078(17) 0.0200(2) Uani 1 1 d . . . . .
H16A H 0.7055 0.5956 0.3440 0.024 Uiso 1 1 calc R U . . .
H16B H 0.5777 0.4819 0.3443 0.024 Uiso 1 1 calc R U . . .
O1 O -0.16640(15) 0.98834(10) 0.03568(15) 0.0272(2) Uani 1 1 d . . . . .
O2 O -0.27654(14) 0.84470(12) 0.14047(17) 0.0336(3) Uani 1 1 d . . . . .
O3 O 0.58875(12) 0.61810(8) 0.50684(13) 0.01875(18) Uani 1 1 d . . . . .
N1 N -0.14569(15) 0.90607(11) 0.14384(16) 0.0216(2) Uani 1 1 d . . . . .

loop_
_atom_site_aniso_label
_atom_site_aniso_U_11
_atom_site_aniso_U_22
_atom_site_aniso_U_33
_atom_site_aniso_U_23
_atom_site_aniso_U_13
_atom_site_aniso_U_12
C1 0.0117(4) 0.0180(5) 0.0195(5) -0.0032(4) 0.0052(4) 0.0012(4)
C2 0.0147(5) 0.0223(5) 0.0229(6) -0.0012(4) 0.0095(4) -0.0025(4)
C3 0.0180(5) 0.0205(5) 0.0197(5) 0.0014(4) 0.0095(4) -0.0011(4)
C4 0.0138(4) 0.0163(5) 0.0173(5) -0.0011(4) 0.0068(4) 0.0006(4)
C5 0.0140(5) 0.0176(5) 0.0262(6) 0.0033(4) 0.0067(4) -0.0009(4)
C6 0.0154(5) 0.0174(5) 0.0252(6) 0.0035(4) 0.0065(4) 0.0012(4)
C7 0.0145(5) 0.0184(5) 0.0170(5) -0.0004(4) 0.0059(4) 0.0022(4)
C8 0.0132(4) 0.0152(5) 0.0148(4) 0.0005(4) 0.0052(4) -0.0004(4)
C9 0.0149(5) 0.0154(5) 0.0145(4) 0.0026(4) 0.0067(4) 0.0015(4)
C10 0.0149(5) 0.0190(5) 0.0194(5) -0.0003(4) 0.0054(4) 0.0010(4)
C11 0.0171(5) 0.0288(6) 0.0184(5) -0.0005(5) 0.0045(4) 0.0025(5)
C12 0.0184(5) 0.0318(7) 0.0192(5) 0.0054(5) 0.0075(4) 0.0078(5)
C13 0.0225(6) 0.0220(5) 0.0218(6) 0.0059(5) 0.0127(5) 0.0083(5)
C14 0.0189(5) 0.0173(5) 0.0165(5) 0.0022(4) 0.0107(4) 0.0023(4)
C15 0.0252(5) 0.0172(5) 0.0225(6) -0.0021(4) 0.0147(5) 0.0009(4)
C16 0.0221(5) 0.0207(5) 0.0190(5) -0.0051(4) 0.0109(4) -0.0027(4)
O1 0.0212(4) 0.0244(4) 0.0275(5) 0.0015(4) 0.0039(4) 0.0064(4)
O2 0.0142(4) 0.0406(6) 0.0393(6) 0.0012(5) 0.0065(4) -0.0036(4)
O3 0.0170(4) 0.0176(4) 0.0228(4) -0.0048(3) 0.0101(3) -0.0035(3)
N1 0.0137(4) 0.0230(5) 0.0239(5) -0.0049(4) 0.0049(4) 0.0026(4)

loop_
_atom_type_symbol
_atom_type_description
_atom_type_scat_dispersion_real
_atom_type_scat_dispersion_imag
_atom_type_scat_source
C C 0.0033 0.0016 'International Tables Vol C Tables 4.2.6.8 and 6.1.1.4'
H H 0.0000 0.0000 'International Tables Vol C Tables 4.2.6.8 and 6.1.1.4'
O O 0.0106 0.0060 'International Tables Vol C Tables 4.2.6.8 and 6.1.1.4'
N N 0.0061 0.0033 'International Tables Vol C Tables 4.2.6.8 and 6.1.1.4'

loop_
_geom_angle_atom_site_label_1
_geom_angle_atom_site_label_2
_geom_angle_atom_site_label_3
_geom_angle
_geom_angle_site_symmetry_1
_geom_angle_site_symmetry_3
_geom_angle_publ_flag
C2 C1 C6 122.64(11) . . ?
C2 C1 N1 118.62(11) . . ?
C6 C1 N1 118.74(11) . . ?
C1 C2 C3 118.39(11) . . ?
C1 C2 H2 120.8 . . ?
C3 C2 H2 120.8 . . ?
C2 C3 C4 120.90(12) . . ?
C2 C3 H3 119.6 . . ?
C4 C3 H3 119.6 . . ?
C3 C4 C5 119.04(11) . . ?
C3 C4 C7 120.74(11) . . ?
C5 C4 C7 120.18(11) . . ?
C6 C5 C4 120.94(11) . . ?
C6 C5 H5 119.5 . . ?
C4 C5 H5 119.5 . . ?
C1 C6 C5 118.07(12) . . ?
C1 C6 H6 121.0 . . ?
C5 C6 H6 121.0 . . ?
C4 C7 C8 110.84(9) . . ?
C4 C7 H7A 109.5 . . ?
C8 C7 H7A 109.5 . . ?
C4 C7 H7B 109.5 . . ?
C8 C7 H7B 109.5 . . ?
H7A C7 H7B 108.1 . . ?
O3 C8 C9 111.25(9) . . ?
O3 C8 C7 106.13(9) . . ?
C9 C8 C7 113.90(9) . . ?
O3 C8 H8 108.5 . . ?
C9 C8 H8 108.5 . . ?
C7 C8 H8 108.5 . . ?
C10 C9 C14 119.16(11) . . ?
C10 C9 C8 121.25(10) . . ?
C14 C9 C8 119.58(10) . . ?
C11 C10 C9 120.90(12) . . ?
C11 C10 H10 119.6 . . ?
C9 C10 H10 119.6 . . ?
C12 C11 C10 119.86(13) . . ?
C12 C11 H11 120.1 . . ?
C10 C11 H11 120.1 . . ?
C13 C12 C11 119.72(12) . . ?
C13 C12 H12 120.1 . . ?
C11 C12 H12 120.1 . . ?
C12 C13 C14 120.96(12) . . ?
C12 C13 H13 119.5 . . ?
C14 C13 H13 119.5 . . ?
C9 C14 C13 119.38(11) . . ?
C9 C14 C15 120.87(11) . . ?
C13 C14 C15 119.75(11) . . ?
C14 C15 C16 110.81(10) . . ?
C14 C15 H15A 109.5 . . ?
C16 C15 H15A 109.5 . . ?
C14 C15 H15B 109.5 . . ?
C16 C15 H15B 109.5 . . ?
H15A C15 H15B 108.1 . . ?
O3 C16 C15 109.84(10) . . ?
O3 C16 H16A 109.7 . . ?
C15 C16 H16A 109.7 . . ?
O3 C16 H16B 109.7 . . ?
C15 C16 H16B 109.7 . . ?
H16A C16 H16B 108.2 . . ?
C16 O3 C8 110.70(9) . . ?
O2 N1 O1 123.39(12) . . ?
O2 N1 C1 118.54(12) . . ?
O1 N1 C1 118.07(11) . . ?

loop_
_geom_bond_atom_site_label_1
_geom_bond_atom_site_label_2
_geom_bond_distance
_geom_bond_site_symmetry_2
_geom_bond_publ_flag
C1 C2 1.3828(18) . ?
C1 C6 1.3885(18) . ?
C1 N1 1.4664(15) . ?
C2 C3 1.3911(17) . ?
C2 H2 0.9500 . ?
C3 C4 1.3944(17) . ?
C3 H3 0.9500 . ?
C4 C5 1.4015(17) . ?
C4 C7 1.5092(16) . ?
C5 C6 1.3906(16) . ?
C5 H5 0.9500 . ?
C6 H6 0.9500 . ?
C7 C8 1.5318(17) . ?
C7 H7A 0.9900 . ?
C7 H7B 0.9900 . ?
C8 O3 1.4285(14) . ?
C8 C9 1.5246(15) . ?
C8 H8 1.0000 . ?
C9 C10 1.4018(17) . ?
C9 C14 1.4035(16) . ?
C10 C11 1.3946(17) . ?
C10 H10 0.9500 . ?
C11 C12 1.392(2) . ?
C11 H11 0.9500 . ?
C12 C13 1.389(2) . ?
C12 H12 0.9500 . ?
C13 C14 1.4043(17) . ?
C13 H13 0.9500 . ?
C14 C15 1.5099(18) . ?
C15 C16 1.5167(19) . ?
C15 H15A 0.9900 . ?
C15 H15B 0.9900 . ?
C16 O3 1.4271(15) . ?
C16 H16A 0.9900 . ?
C16 H16B 0.9900 . ?
O1 N1 1.2334(17) . ?
O2 N1 1.2288(16) . ?

loop_
_geom_torsion_atom_site_label_1
_geom_torsion_atom_site_label_2
_geom_torsion_atom_site_label_3
_geom_torsion_atom_site_label_4
_geom_torsion
_geom_torsion_site_symmetry_1
_geom_torsion_site_symmetry_2
_geom_torsion_site_symmetry_3
_geom_torsion_site_symmetry_4
_geom_torsion_publ_flag
C6 C1 C2 C3 -0.84(19) . . . . ?
N1 C1 C2 C3 178.62(11) . . . . ?
C1 C2 C3 C4 -0.12(19) . . . . ?
C2 C3 C4 C5 1.14(19) . . . . ?
C2 C3 C4 C7 -176.63(12) . . . . ?
C3 C4 C5 C6 -1.25(19) . . . . ?
C7 C4 C5 C6 176.53(12) . . . . ?
C2 C1 C6 C5 0.73(19) . . . . ?
N1 C1 C6 C5 -178.73(12) . . . . ?
C4 C5 C6 C1 0.3(2) . . . . ?
C3 C4 C7 C8 103.06(13) . . . . ?
C5 C4 C7 C8 -74.68(14) . . . . ?
C4 C7 C8 O3 -56.60(12) . . . . ?
C4 C7 C8 C9 -179.34(10) . . . . ?
O3 C8 C9 C10 -161.10(11) . . . . ?
C7 C8 C9 C10 -41.21(15) . . . . ?
O3 C8 C9 C14 20.27(15) . . . . ?
C7 C8 C9 C14 140.16(11) . . . . ?
C14 C9 C10 C11 -1.41(19) . . . . ?
C8 C9 C10 C11 179.96(12) . . . . ?
C9 C10 C11 C12 0.4(2) . . . . ?
C10 C11 C12 C13 0.9(2) . . . . ?
C11 C12 C13 C14 -1.1(2) . . . . ?
C10 C9 C14 C13 1.15(17) . . . . ?
C8 C9 C14 C13 179.81(11) . . . . ?
C10 C9 C14 C15 -179.66(11) . . . . ?
C8 C9 C14 C15 -1.00(17) . . . . ?
C12 C13 C14 C9 0.10(18) . . . . ?
C12 C13 C14 C15 -179.09(12) . . . . ?
C9 C14 C15 C16 14.43(16) . . . . ?
C13 C14 C15 C16 -166.39(11) . . . . ?
C14 C15 C16 O3 -47.93(14) . . . . ?
C15 C16 O3 C8 71.38(13) . . . . ?
C9 C8 O3 C16 -55.31(13) . . . . ?
C7 C8 O3 C16 -179.71(9) . . . . ?
C2 C1 N1 O2 -0.15(18) . . . . ?
C6 C1 N1 O2 179.33(13) . . . . ?
C2 C1 N1 O1 179.90(12) . . . . ?
C6 C1 N1 O1 -0.62(17) . . . . ?
